data_7102153
loop_
_publ_author_name
'Khatua, Snehadrinarayan'
'Harada, Takunori'
'Kuroda, Reiko'
'Bhattacharjee, Manish'

_publ_section_title
;
 Solvent dependent assembly and disassembly of a hydrogen bonded
 helical structure in a Co-Mo bimetallic complex.
;
_journal_issue 38
_journal_name_full 'Chemical communications (Cambridge, England)'
_journal_page_first 3927
_journal_page_last 3929
_journal_paper_doi 10.1039/b705891h
_journal_year 2007
_chemical_formula_sum 'C38 H70 Co Mo2 N2 O23'
_chemical_formula_weight 1173.77
_chemical_name_systematic
;
?
;
_space_group_IT_number 14
_symmetry_cell_setting monoclinic
_symmetry_space_group_name_Hall '-P 2yab'
_symmetry_space_group_name_H-M 'P 1 21/a 1'
_atom_sites_solution_hydrogens geom
_atom_sites_solution_primary direct
_atom_sites_solution_secondary difmap
_audit_creation_method SHELXL-97
_cell_angle_alpha 90.00
_cell_angle_beta 95.00(9)
_cell_angle_gamma 90.00
_cell_formula_units_Z 2
_cell_length_a 12.156(9)
_cell_length_b 9.139(7)
_cell_length_c 23.765(12)
_cell_measurement_reflns_used 25
_cell_measurement_temperature 293(2)
_cell_measurement_theta_max 12
_cell_measurement_theta_min 6
_cell_volume 2630(3)
_computing_cell_refinement CAD4
_computing_data_collection CAD4
_computing_data_reduction CAD4
_computing_structure_refinement 'SHELXL-97 (Sheldrick, 1997)'
_computing_structure_solution 'SHELXS-97 (Sheldrick, 1990)'
_diffrn_ambient_temperature 293(2)
_diffrn_measured_fraction_theta_full 0.984
_diffrn_measured_fraction_theta_max 0.984
_diffrn_measurement_device_type CAD4-MACH3
_diffrn_measurement_method /w-scans
_diffrn_radiation_monochromator graphite
_diffrn_radiation_source 'fine-focus sealed tube'
_diffrn_radiation_type MoK\a
_diffrn_radiation_wavelength 0.71073
_diffrn_reflns_av_R_equivalents 0.0000
_diffrn_reflns_av_sigmaI/netI 0.0974
_diffrn_reflns_limit_h_max 14
_diffrn_reflns_limit_h_min 0
_diffrn_reflns_limit_k_max 10
_diffrn_reflns_limit_k_min 0
_diffrn_reflns_limit_l_max 28
_diffrn_reflns_limit_l_min -28
_diffrn_reflns_number 5192
_diffrn_reflns_theta_full 24.98
_diffrn_reflns_theta_max 24.98
_diffrn_reflns_theta_min 1.72
_diffrn_standards_decay_% 0
_diffrn_standards_interval_time 60
_diffrn_standards_number 3
_exptl_absorpt_coefficient_mu 0.858
_exptl_absorpt_correction_T_max 0.9191
_exptl_absorpt_correction_T_min 0.6737
_exptl_absorpt_correction_type refdelf
_exptl_absorpt_process_details XABS2
_exptl_crystal_colour orange
_exptl_crystal_density_diffrn 1.482
_exptl_crystal_density_method 'not measured'
_exptl_crystal_description plate
_exptl_crystal_F_000 1214
_exptl_crystal_size_max 0.50
_exptl_crystal_size_mid 0.30
_exptl_crystal_size_min 0.10
_refine_diff_density_max 2.238
_refine_diff_density_min -1.878
_refine_diff_density_rms 0.201
_refine_ls_extinction_method none
_refine_ls_goodness_of_fit_ref 1.097
_refine_ls_hydrogen_treatment constr
_refine_ls_matrix_type full
_refine_ls_number_parameters 334
_refine_ls_number_reflns 4767
_refine_ls_number_restraints 4
_refine_ls_restrained_S_all 1.096
_refine_ls_R_factor_all 0.1855
_refine_ls_R_factor_gt 0.1036
_refine_ls_shift/su_max 0.000
_refine_ls_shift/su_mean 0.000
_refine_ls_structure_factor_coef Fsqd
_refine_ls_weighting_details 'calc w=1/[\s^2^(Fo^2^)+(0.2000P)^2^+0.0000P] where P=(Fo^2^+2Fc^2^)/3'
_refine_ls_weighting_scheme calc
_refine_ls_wR_factor_gt 0.2681
_refine_ls_wR_factor_ref 0.3244
_reflns_number_gt 2759
_reflns_number_total 4767
_reflns_threshold_expression >2sigma(I)
_cod_data_source_file b705891h.txt
_cod_data_source_block mbsnk33
_cod_original_sg_symbol_H-M 'P 21/a'
_cod_database_code 7102153

loop_
_symmetry_equiv_pos_as_xyz
'x, y, z'
'-x+1/2, y+1/2, -z'
'-x, -y, -z'
'x-1/2, -y-1/2, z'

loop_
_atom_site_label
_atom_site_type_symbol
_atom_site_fract_x
_atom_site_fract_y
_atom_site_fract_z
_atom_site_U_iso_or_equiv
_atom_site_adp_type
_atom_site_occupancy
_atom_site_symmetry_multiplicity
_atom_site_calc_flag
_atom_site_refinement_flags
C1 C 0.9797(8) 0.4863(11) 0.7927(6) 0.043(3) Uani 1 1 d .
C2 C 1.0149(9) 0.6303(11) 0.7813(6) 0.041(3) Uani 1 1 d .
C3 C 1.0892(8) 0.6974(10) 0.8201(5) 0.036(3) Uani 1 1 d .
H3 H 1.1135 0.7916 0.8129 0.043 Uiso 1 1 calc R
C4 C 1.1292(9) 0.6268(12) 0.8700(6) 0.050(3) Uani 1 1 d .
C5 C 1.0956(10) 0.4851(11) 0.8808(5) 0.040(3) Uani 1 1 d .
H5 H 1.1236 0.4372 0.9135 0.048 Uiso 1 1 calc R
C6 C 1.0180(8) 0.4130(11) 0.8415(6) 0.043(3) Uani 1 1 d .
C7 C 0.9722(10) 0.7206(12) 0.7314(6) 0.047(3) Uani 1 1 d .
H7A H 1.0312 0.7850 0.7218 0.057 Uiso 1 1 calc R
H7B H 0.9132 0.7822 0.7431 0.057 Uiso 1 1 calc R
C8 C 0.8814(10) 0.7477(14) 0.6356(6) 0.058(4) Uani 1 1 d .
H8A H 0.8764 0.8433 0.6529 0.069 Uiso 1 1 calc R
H8B H 0.9297 0.7558 0.6054 0.069 Uiso 1 1 calc R
C9 C 0.7690(10) 0.7007(13) 0.6117(7) 0.053(3) Uani 1 1 d .
C10 C 1.0177(9) 0.5535(14) 0.6563(6) 0.055(4) Uani 1 1 d .
H10A H 1.0704 0.5238 0.6871 0.066 Uiso 1 1 calc R
H10B H 1.0564 0.6132 0.6306 0.066 Uiso 1 1 calc R
C11 C 0.9715(10) 0.4191(14) 0.6255(7) 0.056(4) Uani 1 1 d .
C12 C 1.2121(10) 0.7020(12) 0.9123(6) 0.054(4) Uani 1 1 d D
C13A C 1.320(2) 0.729(4) 0.8839(18) 0.093(12) Uani 0.50 1 d PD
C13B C 1.323(3) 0.617(4) 0.924(3) 0.17(3) Uani 0.50 1 d P
C14A C 1.164(3) 0.851(3) 0.9254(15) 0.076(10) Uani 0.50 1 d PD
C14B C 1.243(3) 0.852(3) 0.8970(14) 0.082(12) Uani 0.50 1 d PD
C15A C 1.252(5) 0.609(5) 0.964(2) 0.15(3) Uani 0.50 1 d PD
C15B C 1.153(3) 0.726(6) 0.968(2) 0.121(18) Uani 0.50 1 d P
C16 C 0.9779(9) 0.2575(12) 0.8548(6) 0.049(3) Uani 1 1 d .
C17 C 1.0094(12) 0.1519(14) 0.8075(8) 0.076(5) Uani 1 1 d .
H17A H 1.0880 0.1389 0.8103 0.115 Uiso 1 1 calc R
H17B H 0.9854 0.1927 0.7713 0.115 Uiso 1 1 calc R
H17C H 0.9741 0.0590 0.8117 0.115 Uiso 1 1 calc R
C18 C 0.8524(11) 0.2598(16) 0.8565(8) 0.075(5) Uani 1 1 d .
H18A H 0.8256 0.1615 0.8593 0.113 Uiso 1 1 calc R
H18B H 0.8190 0.3042 0.8226 0.113 Uiso 1 1 calc R
H18C H 0.8337 0.3152 0.8886 0.113 Uiso 1 1 calc R
C19 C 1.0262(12) 0.2027(15) 0.9095(9) 0.097(7) Uani 1 1 d .
H19A H 0.9918 0.1117 0.9179 0.145 Uiso 1 1 calc R
H19B H 1.0143 0.2728 0.9384 0.145 Uiso 1 1 calc R
H19C H 1.1040 0.1878 0.9079 0.145 Uiso 1 1 calc R
Co1 Co 0.5000 0.5000 0.5000 0.0410(6) Uani 1 2 d S
Mo1 Mo 0.79010(7) 0.48146(10) 0.70342(5) 0.0436(4) Uani 1 1 d .
N1 N 0.9294(7) 0.6410(9) 0.6788(5) 0.047(3) Uani 1 1 d .
O1 O 0.9090(6) 0.4141(8) 0.7515(4) 0.052(2) Uani 1 1 d .
O2 O 0.6985(7) 0.3393(10) 0.6977(5) 0.073(3) Uani 1 1 d .
O1W O 0.4727(6) 0.2715(8) 0.4864(4) 0.057(3) Uani 1 1 d .
O3 O 0.7382(7) 0.6066(10) 0.7449(5) 0.069(3) Uani 1 1 d .
O2W O 0.3317(6) 0.5217(8) 0.5052(4) 0.052(2) Uani 1 1 d .
O4 O 0.7216(6) 0.5904(9) 0.6333(5) 0.065(3) Uani 1 1 d .
O3W O 0.4718(7) 0.5402(9) 0.4126(4) 0.055(2) Uani 1 1 d .
O5 O 0.7247(7) 0.7706(10) 0.5700(5) 0.068(3) Uani 1 1 d .
O4W O 0.2444(9) 0.3207(19) 0.5700(8) 0.165(9) Uani 1 1 d .
O6 O 0.8778(6) 0.3771(9) 0.6367(4) 0.059(3) Uani 1 1 d .
O5W O 0.762(3) 0.007(3) 0.726(2) 0.164(17) Uani 0.50 1 d P
O7 O 1.0275(7) 0.3571(10) 0.5921(5) 0.070(3) Uani 1 1 d .

loop_
_atom_site_aniso_label
_atom_site_aniso_U_11
_atom_site_aniso_U_22
_atom_site_aniso_U_33
_atom_site_aniso_U_23
_atom_site_aniso_U_13
_atom_site_aniso_U_12
C1 0.018(5) 0.031(6) 0.080(9) -0.005(6) 0.002(5) 0.001(4)
C2 0.033(6) 0.025(5) 0.067(9) 0.000(5) 0.009(6) -0.001(4)
C3 0.033(6) 0.016(5) 0.058(8) 0.000(4) 0.003(5) -0.001(4)
C4 0.025(6) 0.030(6) 0.096(11) -0.017(6) 0.007(6) -0.005(5)
C5 0.048(7) 0.036(6) 0.037(6) 0.016(5) 0.001(5) 0.014(5)
C6 0.025(5) 0.022(5) 0.083(10) 0.006(5) 0.004(6) 0.003(4)
C7 0.037(6) 0.030(6) 0.074(10) 0.007(5) 0.003(6) -0.010(5)
C8 0.047(7) 0.045(7) 0.079(11) 0.019(7) -0.007(7) -0.017(6)
C9 0.037(6) 0.039(6) 0.085(11) 0.005(6) 0.012(7) -0.009(5)
C10 0.030(6) 0.055(7) 0.085(11) -0.004(7) 0.029(6) -0.015(6)
C11 0.033(6) 0.046(7) 0.091(11) -0.014(7) 0.010(7) -0.010(6)
C12 0.042(7) 0.037(6) 0.083(11) -0.006(6) 0.003(7) 0.003(5)
C13A 0.07(2) 0.09(3) 0.13(4) -0.02(2) 0.05(2) 0.000(19)
C13B 0.06(2) 0.024(17) 0.42(10) -0.03(3) -0.08(4) 0.015(16)
C14A 0.10(3) 0.054(18) 0.07(2) -0.015(16) -0.03(2) -0.012(19)
C14B 0.11(3) 0.039(15) 0.09(3) 0.028(16) -0.05(2) -0.046(18)
C15A 0.12(4) 0.10(3) 0.19(6) 0.07(4) -0.12(4) -0.07(3)
C15B 0.09(3) 0.17(4) 0.11(4) -0.06(3) 0.05(3) -0.08(3)
C16 0.032(6) 0.026(5) 0.086(10) 0.018(6) 0.000(6) -0.005(5)
C17 0.049(8) 0.040(7) 0.140(17) 0.001(8) 0.007(9) 0.005(6)
C18 0.046(8) 0.067(9) 0.116(15) 0.035(9) 0.025(8) 0.000(7)
C19 0.049(9) 0.040(8) 0.21(2) 0.043(10) 0.031(11) 0.004(7)
Co1 0.0220(10) 0.0282(11) 0.0739(16) 0.0003(10) 0.0109(10) -0.0006(8)
Mo1 0.0217(5) 0.0344(6) 0.0764(8) 0.0009(5) 0.0133(4) -0.0078(4)
N1 0.021(4) 0.025(4) 0.094(9) 0.012(5) 0.003(5) 0.000(4)
O1 0.036(4) 0.023(4) 0.096(8) 0.018(4) 0.003(4) -0.005(3)
O2 0.040(5) 0.058(5) 0.125(10) 0.001(6) 0.024(5) -0.035(4)
O1W 0.032(4) 0.032(4) 0.107(8) -0.004(4) 0.016(4) -0.004(4)
O3 0.042(5) 0.061(6) 0.109(9) -0.005(5) 0.029(5) 0.019(4)
O2W 0.027(4) 0.036(4) 0.095(7) 0.003(4) 0.012(4) 0.004(3)
O4 0.029(4) 0.048(5) 0.119(9) 0.008(5) 0.010(5) -0.018(4)
O3W 0.034(4) 0.049(5) 0.083(7) 0.004(5) 0.013(4) -0.001(4)
O5 0.048(5) 0.047(5) 0.106(9) 0.014(5) -0.009(5) -0.015(4)
O4W 0.057(7) 0.190(15) 0.26(2) 0.154(15) 0.072(10) 0.046(9)
O6 0.030(4) 0.049(5) 0.102(8) -0.024(5) 0.023(5) -0.017(4)
O5W 0.11(2) 0.10(2) 0.27(5) -0.05(2) -0.06(3) -0.022(17)
O7 0.038(5) 0.066(6) 0.107(9) -0.030(6) 0.019(5) 0.003(4)

loop_
_atom_type_symbol
_atom_type_description
_atom_type_scat_dispersion_real
_atom_type_scat_dispersion_imag
_atom_type_scat_source
C C 0.0033 0.0016 'International Tables Vol C Tables 4.2.6.8 and 6.1.1.4'
H H 0.0000 0.0000 'International Tables Vol C Tables 4.2.6.8 and 6.1.1.4'
Co Co 0.3494 0.9721 'International Tables Vol C Tables 4.2.6.8 and 6.1.1.4'
Mo Mo -1.6832 0.6857 'International Tables Vol C Tables 4.2.6.8 and 6.1.1.4'
N N 0.0061 0.0033 'International Tables Vol C Tables 4.2.6.8 and 6.1.1.4'
O O 0.0106 0.0060 'International Tables Vol C Tables 4.2.6.8 and 6.1.1.4'

loop_
_geom_angle_atom_site_label_1
_geom_angle_atom_site_label_2
_geom_angle_atom_site_label_3
_geom_angle
_geom_angle_site_symmetry_1
_geom_angle_site_symmetry_3
C6 C1 O1 119.7(9) . .
C6 C1 C2 121.7(11) . .
O1 C1 C2 118.5(11) . .
C3 C2 C1 118.5(11) . .
C3 C2 C7 116.5(9) . .
C1 C2 C7 125.0(11) . .
C2 C3 C4 121.4(10) . .
C2 C3 H3 119.3 . .
C4 C3 H3 119.3 . .
C5 C4 C3 120.1(11) . .
C5 C4 C12 119.1(12) . .
C3 C4 C12 120.8(10) . .
C4 C5 C6 119.8(11) . .
C4 C5 H5 120.1 . .
C6 C5 H5 120.1 . .
C1 C6 C5 118.6(9) . .
C1 C6 C16 121.9(11) . .
C5 C6 C16 119.5(11) . .
C2 C7 N1 117.6(9) . .
C2 C7 H7A 107.9 . .
N1 C7 H7A 107.9 . .
C2 C7 H7B 107.9 . .
N1 C7 H7B 107.9 . .
H7A C7 H7B 107.2 . .
C9 C8 N1 111.3(10) . .
C9 C8 H8A 109.4 . .
N1 C8 H8A 109.4 . .
C9 C8 H8B 109.4 . .
N1 C8 H8B 109.4 . .
H8A C8 H8B 108.0 . .
O5 C9 O4 122.3(12) . .
O5 C9 C8 117.9(11) . .
O4 C9 C8 119.8(13) . .
N1 C10 C11 111.4(9) . .
N1 C10 H10A 109.3 . .
C11 C10 H10A 109.3 . .
N1 C10 H10B 109.3 . .
C11 C10 H10B 109.3 . .
H10A C10 H10B 108.0 . .
O7 C11 O6 124.2(12) . .
O7 C11 C10 118.9(10) . .
O6 C11 C10 116.8(12) . .
C14B C12 C4 115.2(16) . .
C14B C12 C14A 47.8(18) . .
C4 C12 C14A 107.2(14) . .
C14B C12 C15A 130(2) . .
C4 C12 C15A 115.1(17) . .
C14A C12 C15A 115(3) . .
C14B C12 C13A 60.0(11) . .
C4 C12 C13A 108.8(19) . .
C14A C12 C13A 107.4(19) . .
C15A C12 C13A 102(3) . .
C14B C12 C13B 106(2) . .
C4 C12 C13B 114(2) . .
C14A C12 C13B 138(2) . .
C15A C12 C13B 51(3) . .
C13A C12 C13B 54(3) . .
C14B C12 C15B 103(2) . .
C4 C12 C15B 107.1(16) . .
C14A C12 C15B 60(2) . .
C15A C12 C15B 63(3) . .
C13A C12 C15B 144(2) . .
C13B C12 C15B 112(4) . .
C13B C13A C14B 112(3) . .
C13B C13A C12 64(2) . .
C14B C13A C12 57.8(13) . .
C15A C13B C13A 123(3) . .
C15A C13B C12 64(2) . .
C13A C13B C12 62.9(18) . .
C14B C14A C12 64.1(17) . .
C14B C14A C15B 119(3) . .
C12 C14A C15B 61.7(19) . .
C14A C14B C12 68.0(17) . .
C14A C14B C13A 129(2) . .
C12 C14B C13A 62.2(11) . .
C13B C15A C12 65(2) . .
C13B C15A C15B 122(3) . .
C12 C15A C15B 59(2) . .
C14A C15B C12 58.7(18) . .
C14A C15B C15A 110(3) . .
C12 C15B C15A 57.9(19) . .
C19 C16 C18 107.7(12) . .
C19 C16 C6 112.8(11) . .
C18 C16 C6 109.0(10) . .
C19 C16 C17 108.9(11) . .
C18 C16 C17 109.7(12) . .
C6 C16 C17 108.7(11) . .
C16 C17 H17A 109.5 . .
C16 C17 H17B 109.5 . .
H17A C17 H17B 109.5 . .
C16 C17 H17C 109.5 . .
H17A C17 H17C 109.5 . .
H17B C17 H17C 109.5 . .
C16 C18 H18A 109.5 . .
C16 C18 H18B 109.5 . .
H18A C18 H18B 109.5 . .
C16 C18 H18C 109.5 . .
H18A C18 H18C 109.5 . .
H18B C18 H18C 109.5 . .
C16 C19 H19A 109.5 . .
C16 C19 H19B 109.5 . .
H19A C19 H19B 109.5 . .
C16 C19 H19C 109.5 . .
H19A C19 H19C 109.5 . .
H19B C19 H19C 109.5 . .
O2W Co1 O2W 180.000(1) 3_666 .
O2W Co1 O3W 88.0(4) 3_666 3_666
O2W Co1 O3W 92.0(4) . 3_666
O2W Co1 O3W 92.0(4) 3_666 .
O2W Co1 O3W 88.0(4) . .
O3W Co1 O3W 180.00(13) 3_666 .
O2W Co1 O1W 92.2(3) 3_666 .
O2W Co1 O1W 87.8(3) . .
O3W Co1 O1W 89.3(4) 3_666 .
O3W Co1 O1W 90.7(4) . .
O2W Co1 O1W 87.8(3) 3_666 3_666
O2W Co1 O1W 92.2(3) . 3_666
O3W Co1 O1W 90.7(4) 3_666 3_666
O3W Co1 O1W 89.3(4) . 3_666
O1W Co1 O1W 180.0(6) . 3_666
O3 Mo1 O2 106.9(5) . .
O3 Mo1 O1 100.2(5) . .
O2 Mo1 O1 105.2(4) . .
O3 Mo1 O4 90.0(5) . .
O2 Mo1 O4 95.1(4) . .
O1 Mo1 O4 153.3(3) . .
O3 Mo1 O6 162.4(4) . .
O2 Mo1 O6 88.1(4) . .
O1 Mo1 O6 84.3(4) . .
O4 Mo1 O6 79.3(4) . .
O3 Mo1 N1 92.3(4) . .
O2 Mo1 N1 158.7(5) . .
O1 Mo1 N1 79.7(3) . .
O4 Mo1 N1 75.3(3) . .
O6 Mo1 N1 71.6(3) . .
C10 N1 C8 110.9(12) . .
C10 N1 C7 110.8(9) . .
C8 N1 C7 110.0(9) . .
C10 N1 Mo1 108.5(6) . .
C8 N1 Mo1 109.2(6) . .
C7 N1 Mo1 107.4(7) . .
C1 O1 Mo1 131.6(6) . .
C9 O4 Mo1 122.6(9) . .
C11 O6 Mo1 121.8(8) . .

loop_
_geom_bond_atom_site_label_1
_geom_bond_atom_site_label_2
_geom_bond_distance
_geom_bond_site_symmetry_2
C1 C6 1.383(18) .
C1 O1 1.410(14) .
C1 C2 1.418(14) .
C2 C3 1.377(16) .
C2 C7 1.499(17) .
C3 C4 1.400(18) .
C3 H3 0.9300 .
C4 C5 1.388(15) .
C4 C12 1.524(17) .
C5 C6 1.430(16) .
C5 H5 0.9300 .
C6 C16 1.545(14) .
C7 N1 1.500(17) .
C7 H7A 0.9700 .
C7 H7B 0.9700 .
C8 C9 1.496(16) .
C8 N1 1.496(15) .
C8 H8A 0.9700 .
C8 H8B 0.9700 .
C9 O5 1.259(17) .
C9 O4 1.290(14) .
C10 N1 1.475(14) .
C10 C11 1.513(17) .
C10 H10A 0.9700 .
C10 H10B 0.9700 .
C11 O7 1.227(15) .
C11 O6 1.253(14) .
C12 C14B 1.48(3) .
C12 C14A 1.525(18) .
C12 C15A 1.546(19) .
C12 C13A 1.547(18) .
C12 C13B 1.56(3) .
C12 C15B 1.57(4) .
C13A C13B 1.40(7) .
C13A C14B 1.515(19) .
C13B C15A 1.34(8) .
C14A C14B 1.22(4) .
C14A C15B 1.54(6) .
C15A C15B 1.62(7) .
C16 C19 1.47(2) .
C16 C18 1.530(16) .
C16 C17 1.55(2) .
C17 H17A 0.9600 .
C17 H17B 0.9600 .
C17 H17C 0.9600 .
C18 H18A 0.9600 .
C18 H18B 0.9600 .
C18 H18C 0.9600 .
C19 H19A 0.9600 .
C19 H19B 0.9600 .
C19 H19C 0.9600 .
Co1 O2W 2.070(8) 3_666
Co1 O2W 2.070(8) .
Co1 O3W 2.108(10) 3_666
Co1 O3W 2.108(10) .
Co1 O1W 2.135(8) .
Co1 O1W 2.135(8) 3_666
Mo1 O3 1.669(9) .
Mo1 O2 1.708(8) .
Mo1 O1 1.867(8) .
Mo1 O4 2.054(10) .
Mo1 O6 2.203(9) .
Mo1 N1 2.347(9) .

loop_
_geom_torsion_atom_site_label_1
_geom_torsion_atom_site_label_2
_geom_torsion_atom_site_label_3
_geom_torsion_atom_site_label_4
_geom_torsion
C6 C1 C2 C3 0.1(17)
O1 C1 C2 C3 -176.1(10)
C6 C1 C2 C7 -176.0(11)
O1 C1 C2 C7 7.9(17)
C1 C2 C3 C4 -0.5(17)
C7 C2 C3 C4 175.9(11)
C2 C3 C4 C5 1.3(18)
C2 C3 C4 C12 179.5(10)
C3 C4 C5 C6 -1.6(17)
C12 C4 C5 C6 -179.9(11)
O1 C1 C6 C5 175.7(10)
C2 C1 C6 C5 -0.4(17)
O1 C1 C6 C16 -5.3(17)
C2 C1 C6 C16 178.6(11)
C4 C5 C6 C1 1.2(17)
C4 C5 C6 C16 -177.8(11)
C3 C2 C7 N1 156.4(10)
C1 C2 C7 N1 -27.5(17)
N1 C8 C9 O5 -171.4(13)
N1 C8 C9 O4 7.7(19)
N1 C10 C11 O7 160.8(14)
N1 C10 C11 O6 -20.2(19)
C5 C4 C12 C14B 179.8(18)
C3 C4 C12 C14B 2(2)
C5 C4 C12 C14A -129(2)
C3 C4 C12 C14A 52(2)
C5 C4 C12 C15A 1(4)
C3 C4 C12 C15A -178(3)
C5 C4 C12 C13A 114.8(19)
C3 C4 C12 C13A -63(2)
C5 C4 C12 C13B 57(3)
C3 C4 C12 C13B -121(3)
C5 C4 C12 C15B -67(3)
C3 C4 C12 C15B 115(3)
C14B C12 C13A C13B 145(3)
C4 C12 C13A C13B -106(3)
C14A C12 C13A C13B 138(3)
C15A C12 C13A C13B 16(4)
C15B C12 C13A C13B 76(5)
C4 C12 C13A C14B 108.8(19)
C14A C12 C13A C14B -7(2)
C15A C12 C13A C14B -129(3)
C13B C12 C13A C14B -145(3)
C15B C12 C13A C14B -69(5)
C14B C13A C13B C15A 10(6)
C12 C13A C13B C15A -22(4)
C14B C13A C13B C12 32(3)
C14B C12 C13B C15A 129(3)
C4 C12 C13B C15A -104(3)
C14A C12 C13B C15A 85(5)
C13A C12 C13B C15A 160(4)
C15B C12 C13B C15A 18(3)
C14B C12 C13B C13A -31(3)
C4 C12 C13B C13A 96(2)
C14A C12 C13B C13A -74(6)
C15A C12 C13B C13A -160(4)
C15B C12 C13B C13A -142(3)
C4 C12 C14A C14B -109(2)
C15A C12 C14A C14B 122(3)
C13A C12 C14A C14B 8(3)
C13B C12 C14A C14B 62(5)
C15B C12 C14A C14B 151(3)
C14B C12 C14A C15B -151(3)
C4 C12 C14A C15B 100(2)
C15A C12 C14A C15B -30(3)
C13A C12 C14A C15B -143(3)
C13B C12 C14A C15B -89(5)
C15B C14A C14B C12 29(3)
C12 C14A C14B C13A -10(4)
C15B C14A C14B C13A 19(6)
C4 C12 C14B C14A 91(2)
C15A C12 C14B C14A -90(4)
C13A C12 C14B C14A -171(3)
C13B C12 C14B C14A -142(4)
C15B C12 C14B C14A -25(3)
C4 C12 C14B C13A -98(2)
C14A C12 C14B C13A 171(3)
C15A C12 C14B C13A 81(5)
C13B C12 C14B C13A 29(4)
C15B C12 C14B C13A 146(3)
C13B C13A C14B C14A -23(6)
C12 C13A C14B C14A 11(4)
C13B C13A C14B C12 -34(3)
C13A C13B C15A C12 22(4)
C13A C13B C15A C15B 3(7)
C12 C13B C15A C15B -19(3)
C14B C12 C15A C13B -78(5)
C4 C12 C15A C13B 101(2)
C14A C12 C15A C13B -133(3)
C13A C12 C15A C13B -17(3)
C15B C12 C15A C13B -162(3)
C14B C12 C15A C15B 84(3)
C4 C12 C15A C15B -97(2)
C14A C12 C15A C15B 29(3)
C13A C12 C15A C15B 145(2)
C13B C12 C15A C15B 162(3)
C14B C14A C15B C12 -30(3)
C14B C14A C15B C15A -3(5)
C12 C14A C15B C15A 27(2)
C14B C12 C15B C14A 21(2)
C4 C12 C15B C14A -100.3(18)
C15A C12 C15B C14A 150(3)
C13A C12 C15B C14A 77(5)
C13B C12 C15B C14A 134(2)
C14B C12 C15B C15A -128(2)
C4 C12 C15B C15A 110(2)
C14A C12 C15B C15A -150(3)
C13A C12 C15B C15A -73(5)
C13B C12 C15B C15A -15(2)
C13B C15A C15B C14A -8(5)
C12 C15A C15B C14A -27(2)
C13B C15A C15B C12 20(4)
C1 C6 C16 C19 -178.0(12)
C5 C6 C16 C19 1.0(17)
C1 C6 C16 C18 -58.4(17)
C5 C6 C16 C18 120.6(13)
C1 C6 C16 C17 61.1(14)
C5 C6 C16 C17 -119.9(13)
C11 C10 N1 C8 -87.4(13)
C11 C10 N1 C7 150.1(11)
C11 C10 N1 Mo1 32.5(14)
C9 C8 N1 C10 106.4(12)
C9 C8 N1 C7 -130.7(11)
C9 C8 N1 Mo1 -13.1(14)
C2 C7 N1 C10 -62.0(13)
C2 C7 N1 C8 175.0(10)
C2 C7 N1 Mo1 56.3(11)
O3 Mo1 N1 C10 161.2(9)
O2 Mo1 N1 C10 -44.1(15)
O1 Mo1 N1 C10 61.2(9)
O4 Mo1 N1 C10 -109.4(9)
O6 Mo1 N1 C10 -26.1(8)
O3 Mo1 N1 C8 -77.8(10)
O2 Mo1 N1 C8 76.9(14)
O1 Mo1 N1 C8 -177.7(10)
O4 Mo1 N1 C8 11.6(9)
O6 Mo1 N1 C8 94.9(9)
O3 Mo1 N1 C7 41.4(7)
O2 Mo1 N1 C7 -163.9(11)
O1 Mo1 N1 C7 -58.5(7)
O4 Mo1 N1 C7 130.8(7)
O6 Mo1 N1 C7 -145.9(7)
C6 C1 O1 Mo1 144.6(9)
C2 C1 O1 Mo1 -39.2(15)
O3 Mo1 O1 C1 -34.1(11)
O2 Mo1 O1 C1 -144.9(10)
O4 Mo1 O1 C1 76.8(14)
O6 Mo1 O1 C1 128.7(10)
N1 Mo1 O1 C1 56.4(10)
O5 C9 O4 Mo1 -177.2(11)
C8 C9 O4 Mo1 3.8(18)
O3 Mo1 O4 C9 83.6(11)
O2 Mo1 O4 C9 -169.5(11)
O1 Mo1 O4 C9 -29.6(16)
O6 Mo1 O4 C9 -82.4(10)
N1 Mo1 O4 C9 -8.8(10)
O7 C11 O6 Mo1 173.7(12)
C10 C11 O6 Mo1 -5.2(19)
O3 Mo1 O6 C11 43(2)
O2 Mo1 O6 C11 -168.3(12)
O1 Mo1 O6 C11 -62.9(11)
O4 Mo1 O6 C11 96.1(11)
N1 Mo1 O6 C11 18.1(11)
